data_4300495
loop_
_publ_author_name
'Steven J. Smith'
'C. Matthew Whaley'
'Thomas B. Rauchfuss'
'Wilson, Scott R.'

_journal_name_full 'Inorganic Chemistry'
_journal_paper_doi 10.1021/ic051443c
_journal_year 2006
_chemical_formula_moiety 'C12 H32 Mo P4 Se2'
_chemical_formula_sum 'C12 H32 Mo P4 Se2'
_chemical_formula_weight 554.12
_space_group_IT_number 14
_symmetry_cell_setting monoclinic
_symmetry_space_group_name_Hall '-P 2yn'
_symmetry_space_group_name_H-M 'P 1 21/n 1'
_cell_angle_alpha 90.00
_cell_angle_beta 93.393(5)
_cell_angle_gamma 90.00
_cell_formula_units_Z 2
_cell_length_a 8.801(2)
_cell_length_b 12.854(3)
_cell_length_c 9.771(3)
_cell_measurement_temperature 193(2)
_cell_volume 1103.4(5)
_diffrn_ambient_temperature 193(2)
_exptl_crystal_density_diffrn 1.668
_cod_depositor_comments
;
The following automatic conversions were performed:
'_symmetry_cell_setting' value 'Monoclinic' changed to 'monoclinic'
according to '/home/saulius/struct/CIF-dictionaries/cif_core.dic'
dictionary named 'cif_core.dic' version 2.4.1 from 2010-06-29.

Automatic conversion script
Id: cif_fix_enum 1527 2010-12-29 10:47:43Z saulius 
;
_cod_original_sg_symbol_Hall '-P 2yn '
_cod_original_sg_symbol_H-M 'P 21/n'
_cod_database_code 4300495

loop_
_symmetry_equiv_pos_as_xyz
'x, y, z'
'-x+1/2, y+1/2, -z+1/2'
'-x, -y, -z'
'x-1/2, -y-1/2, z-1/2'

loop_
_atom_site_label
_atom_site_type_symbol
_atom_site_fract_x
_atom_site_fract_y
_atom_site_fract_z
_atom_site_U_iso_or_equiv
_atom_site_adp_type
_atom_site_occupancy
_atom_site_symmetry_multiplicity
_atom_site_calc_flag
_atom_site_refinement_flags
_atom_site_disorder_assembly
_atom_site_disorder_group
Se1 Se 0.1906(4) -0.1187(3) 0.9403(5) 0.0455(6) Uani 0.4475(11) 1 d PDU A 1
Mo1 Mo 0.0000 0.0000 1.0000 0.03836(9) Uani 0.4475(11) 2 d SPDU . 1
C4 C 0.3050(9) 0.1237(7) 0.8047(14) 0.121(4) Uani 0.4475(11) 1 d PDU A 1
H4A H 0.3260 0.1813 0.7428 0.181 Uiso 0.4475(11) 1 calc PR A 1
H4B H 0.3080 0.0578 0.7546 0.181 Uiso 0.4475(11) 1 calc PR A 1
H4C H 0.3820 0.1228 0.8813 0.181 Uiso 0.4475(11) 1 calc PR A 1
C3 C 0.1263(12) 0.2730(5) 0.9343(9) 0.069(2) Uani 0.4475(11) 1 d PDU A 1
H3A H 0.1616 0.3199 0.8637 0.103 Uiso 0.4475(11) 1 calc PR A 1
H3B H 0.1965 0.2766 1.0159 0.103 Uiso 0.4475(11) 1 calc PR A 1
H3C H 0.0243 0.2940 0.9585 0.103 Uiso 0.4475(11) 1 calc PR A 1
P1 P 0.1202(6) 0.1407(3) 0.8693(5) 0.0480(11) Uani 0.4475(11) 1 d PDU A 1
C1 C 0.0059(9) 0.1602(5) 0.7029(6) 0.0622(16) Uani 0.4475(11) 1 d PDU A 1
H1A H -0.0865 0.2014 0.7188 0.075 Uiso 0.4475(11) 1 calc PR A 1
H1B H 0.0669 0.1989 0.6379 0.075 Uiso 0.4475(11) 1 calc PR A 1
C2 C -0.0394(9) 0.0547(5) 0.6427(6) 0.068(2) Uani 0.4475(11) 1 d PDU A 1
H2A H 0.0525 0.0180 0.6143 0.082 Uiso 0.4475(11) 1 calc PR A 1
H2B H -0.1089 0.0647 0.5603 0.082 Uiso 0.4475(11) 1 calc PR A 1
P2 P -0.1350(5) -0.0252(3) 0.7698(4) 0.0550(14) Uani 0.4475(11) 1 d PDU A 1
C5 C -0.3317(8) 0.0102(7) 0.7372(10) 0.084(3) Uani 0.4475(11) 1 d PDU A 1
H5A H -0.3577 0.0082 0.6383 0.125 Uiso 0.4475(11) 1 calc PR A 1
H5B H -0.3482 0.0806 0.7718 0.125 Uiso 0.4475(11) 1 calc PR A 1
H5C H -0.3964 -0.0389 0.7838 0.125 Uiso 0.4475(11) 1 calc PR A 1
C6 C -0.1352(13) -0.1574(6) 0.6958(9) 0.070(3) Uani 0.4475(11) 1 d PDU A 1
H6A H -0.2168 -0.1630 0.6234 0.105 Uiso 0.4475(11) 1 calc PR A 1
H6B H -0.1521 -0.2086 0.7677 0.105 Uiso 0.4475(11) 1 calc PR A 1
H6C H -0.0370 -0.1709 0.6570 0.105 Uiso 0.4475(11) 1 calc PR A 1
Se2 Se -0.1705(9) 0.1327(5) 1.0641(9) 0.0566(15) Uani 0.248(2) 1 d PDU B 2
Mo2 Mo 0.0000 0.0000 1.0000 0.03836(9) Uani 0.248(2) 2 d SPDU . 2
C10 C -0.0454(13) -0.2370(9) 1.2180(15) 0.123(7) Uani 0.248(2) 1 d PDU B 2
H10A H -0.1207 -0.2807 1.2607 0.185 Uiso 0.248(2) 1 calc PR B 2
H10B H 0.0318 -0.2141 1.2879 0.185 Uiso 0.248(2) 1 calc PR B 2
H10C H 0.0034 -0.2773 1.1475 0.185 Uiso 0.248(2) 1 calc PR B 2
C9 C -0.2457(12) -0.0743(8) 1.2798(9) 0.058(3) Uani 0.248(2) 1 d PDU B 2
H9A H -0.2854 -0.1320 1.3327 0.087 Uiso 0.248(2) 1 calc PR B 2
H9B H -0.3306 -0.0321 1.2413 0.087 Uiso 0.248(2) 1 calc PR B 2
H9C H -0.1789 -0.0310 1.3400 0.087 Uiso 0.248(2) 1 calc PR B 2
P3 P -0.1379(11) -0.1261(6) 1.1410(8) 0.059(3) Uani 0.248(2) 1 d PDU B 2
C7 C -0.2886(12) -0.1880(8) 1.0304(9) 0.088(4) Uani 0.248(2) 1 d PDU B 2
H7A H -0.2481 -0.2533 0.9931 0.106 Uiso 0.248(2) 1 calc PR B 2
H7B H -0.3741 -0.2067 1.0872 0.106 Uiso 0.248(2) 1 calc PR B 2
C8 C -0.3489(9) -0.1208(8) 0.9124(9) 0.081(3) Uani 0.248(2) 1 d PDU B 2
H8A H -0.4135 -0.0649 0.9476 0.097 Uiso 0.248(2) 1 calc PR B 2
H8B H -0.4128 -0.1635 0.8473 0.097 Uiso 0.248(2) 1 calc PR B 2
P4 P -0.1901(3) -0.0621(2) 0.8218(3) 0.0424(8) Uani 0.248(2) 1 d PDU B 2
C11 C -0.2929(14) 0.0312(9) 0.7092(13) 0.088(4) Uani 0.248(2) 1 d PDU B 2
H11A H -0.3696 -0.0056 0.6507 0.132 Uiso 0.248(2) 1 calc PR B 2
H11B H -0.2211 0.0662 0.6517 0.132 Uiso 0.248(2) 1 calc PR B 2
H11C H -0.3431 0.0829 0.7648 0.132 Uiso 0.248(2) 1 calc PR B 2
C12 C -0.1327(7) -0.1557(7) 0.6991(8) 0.070(3) Uani 0.248(2) 1 d PDU B 2
H12A H -0.2005 -0.1514 0.6161 0.105 Uiso 0.248(2) 1 calc PR B 2
H12B H -0.1381 -0.2257 0.7383 0.105 Uiso 0.248(2) 1 calc PR B 2
H12C H -0.0279 -0.1413 0.6760 0.105 Uiso 0.248(2) 1 calc PR B 2
Se3 Se 0.1816(7) -0.1324(3) 0.9599(4) 0.0451(9) Uani 0.305(3) 1 d PRDU C 3
Mo3 Mo 0.0000(6) 0.0000(3) 1.0000(4) 0.03836(9) Uani 0.305(3) 2 d SPRDU . 3
C16 C 0.3483(9) 0.1137(3) 0.8478(5) 0.119(4) Uani 0.305(3) 1 d PRDU C 3
H16A H 0.3838 0.1737 0.7968 0.178 Uiso 0.305(3) 1 calc PR C 3
H16B H 0.3679 0.0497 0.7972 0.178 Uiso 0.305(3) 1 calc PR C 3
H16C H 0.4027 0.1109 0.9382 0.178 Uiso 0.305(3) 1 calc PR C 3
C15 C 0.1243(14) 0.2652(5) 0.8969(12) 0.059(3) Uani 0.305(3) 1 d PDU C 3
H15A H 0.1767 0.3038 0.8272 0.089 Uiso 0.305(3) 1 calc PR C 3
H15B H 0.1685 0.2834 0.9881 0.089 Uiso 0.305(3) 1 calc PR C 3
H15C H 0.0159 0.2831 0.8906 0.089 Uiso 0.305(3) 1 calc PR C 3
P5 P 0.1465(7) 0.1259(5) 0.8685(7) 0.0456(17) Uani 0.305(3) 1 d PDU C 3
C13 C 0.0785(11) 0.1142(7) 0.6859(8) 0.070(2) Uani 0.305(3) 1 d PDU C 3
H13A H 0.0977 0.1806 0.6385 0.084 Uiso 0.305(3) 1 calc PR C 3
H13B H 0.1374 0.0591 0.6422 0.084 Uiso 0.305(3) 1 calc PR C 3
C14 C -0.0889(10) 0.0887(7) 0.6680(9) 0.069(3) Uani 0.305(3) 1 d PDU C 3
H14A H -0.1158 0.0721 0.5706 0.083 Uiso 0.305(3) 1 calc PR C 3
H14B H -0.1496 0.1498 0.6935 0.083 Uiso 0.305(3) 1 calc PR C 3
P6 P -0.1352(7) -0.0243(5) 0.7771(7) 0.058(2) Uani 0.305(3) 1 d PDU C 3
C17 C -0.3443(10) -0.0210(11) 0.7580(14) 0.086(4) Uani 0.305(3) 1 d PDU C 3
H17A H -0.3776 -0.0352 0.6623 0.130 Uiso 0.305(3) 1 calc PR C 3
H17B H -0.3805 0.0479 0.7842 0.130 Uiso 0.305(3) 1 calc PR C 3
H17C H -0.3862 -0.0740 0.8173 0.130 Uiso 0.305(3) 1 calc PR C 3
C18 C -0.1005(17) -0.1393(7) 0.6727(11) 0.061(3) Uani 0.305(3) 1 d PDU C 3
H18A H -0.1607 -0.1342 0.5853 0.092 Uiso 0.305(3) 1 calc PR C 3
H18B H -0.1303 -0.2019 0.7216 0.092 Uiso 0.305(3) 1 calc PR C 3
H18C H 0.0078 -0.1432 0.6553 0.092 Uiso 0.305(3) 1 calc PR C 3

loop_
_atom_site_aniso_label
_atom_site_aniso_U_11
_atom_site_aniso_U_22
_atom_site_aniso_U_33
_atom_site_aniso_U_23
_atom_site_aniso_U_13
_atom_site_aniso_U_12
Se1 0.0463(8) 0.0411(9) 0.0494(13) 0.0019(10) 0.0053(10) 0.0047(6)
Mo1 0.03428(15) 0.03314(15) 0.04766(17) -0.00268(11) 0.00252(11) -0.00192(10)
C4 0.055(5) 0.073(5) 0.239(11) 0.057(6) 0.061(6) 0.014(4)
C3 0.113(6) 0.044(3) 0.049(5) 0.002(3) 0.004(4) -0.023(3)
P1 0.0344(19) 0.0439(16) 0.066(2) -0.0009(12) 0.0087(14) -0.0065(14)
C1 0.082(4) 0.054(4) 0.050(3) 0.004(3) 0.003(3) -0.011(3)
C2 0.089(5) 0.054(4) 0.059(3) 0.008(3) -0.013(3) -0.006(3)
P2 0.055(2) 0.046(2) 0.061(2) 0.0041(19) -0.021(2) -0.010(2)
C5 0.067(4) 0.051(6) 0.127(6) -0.003(4) -0.042(4) -0.010(4)
C6 0.073(5) 0.072(4) 0.065(5) -0.026(4) 0.003(4) -0.010(4)
Se2 0.047(2) 0.049(2) 0.074(3) -0.0257(17) 0.0058(18) 0.0103(15)
Mo2 0.03428(15) 0.03314(15) 0.04766(17) -0.00268(11) 0.00252(11) -0.00192(10)
C10 0.095(11) 0.102(12) 0.180(19) 0.092(13) 0.078(9) 0.044(10)
C9 0.062(7) 0.067(7) 0.045(5) 0.014(5) 0.016(5) -0.021(5)
P3 0.086(7) 0.052(5) 0.038(3) 0.001(3) 0.006(3) -0.019(4)
C7 0.100(8) 0.102(9) 0.066(6) -0.017(5) 0.032(5) -0.070(7)
C8 0.057(6) 0.110(9) 0.076(6) -0.026(5) 0.013(5) -0.049(6)
P4 0.0389(15) 0.0489(17) 0.0398(14) -0.0109(11) 0.0048(11) -0.0042(12)
C11 0.078(7) 0.063(7) 0.117(7) 0.003(5) -0.045(6) 0.001(6)
C12 0.073(7) 0.073(6) 0.063(6) -0.025(5) 0.007(6) -0.005(6)
Se3 0.0462(16) 0.0337(15) 0.0565(14) 0.0126(12) 0.0134(11) 0.0051(11)
Mo3 0.03428(15) 0.03314(15) 0.04766(17) -0.00268(11) 0.00252(11) -0.00192(10)
C16 0.035(5) 0.076(6) 0.250(12) 0.063(8) 0.051(6) 0.008(5)
C15 0.105(7) 0.047(4) 0.026(5) 0.001(4) 0.015(5) -0.001(5)
P5 0.033(3) 0.034(3) 0.072(3) -0.009(2) 0.029(2) 0.002(2)
C13 0.102(6) 0.056(5) 0.054(4) -0.008(4) 0.018(4) -0.016(4)
C14 0.095(6) 0.052(5) 0.058(4) 0.005(4) -0.009(4) 0.007(4)
P6 0.054(4) 0.048(4) 0.071(4) -0.006(3) -0.001(3) -0.005(3)
C17 0.064(5) 0.058(8) 0.133(8) -0.016(6) -0.037(5) 0.001(4)
C18 0.072(6) 0.063(5) 0.050(5) -0.001(4) 0.010(5) -0.013(5)

loop_
_geom_bond_atom_site_label_1
_geom_bond_atom_site_label_2
_geom_bond_distance
_geom_bond_site_symmetry_2
_geom_bond_publ_flag
Se1 Mo1 2.366(3) . ?
Mo1 Se1 2.366(3) 3_557 ?
Mo1 P1 2.486(4) 3_557 ?
Mo1 P1 2.486(4) . ?
Mo1 P2 2.502(4) . ?
Mo1 P2 2.502(4) 3_557 ?
C4 P1 1.792(7) . ?
C4 H4A 0.9800 . ?
C4 H4B 0.9800 . ?
C4 H4C 0.9800 . ?
C3 P1 1.815(7) . ?
C3 H3A 0.9800 . ?
C3 H3B 0.9800 . ?
C3 H3C 0.9800 . ?
P1 C1 1.877(7) . ?
C1 C2 1.521(6) . ?
C1 H1A 0.9900 . ?
C1 H1B 0.9900 . ?
C2 P2 1.852(6) . ?
C2 H2A 0.9900 . ?
C2 H2B 0.9900 . ?
P2 C5 1.801(7) . ?
P2 C6 1.847(6) . ?
C5 H5A 0.9800 . ?
C5 H5B 0.9800 . ?
C5 H5C 0.9800 . ?
C6 H6A 0.9800 . ?
C6 H6B 0.9800 . ?
C6 H6C 0.9800 . ?
Se2 Mo2 2.379(5) . ?
Mo2 Se2 2.379(5) 3_557 ?
Mo2 P4 2.474(3) . ?
Mo2 P4 2.474(3) 3_557 ?
Mo2 P3 2.489(6) 3_557 ?
Mo2 P3 2.489(6) . ?
C10 P3 1.786(9) . ?
C10 H10A 0.9800 . ?
C10 H10B 0.9800 . ?
C10 H10C 0.9800 . ?
C9 P3 1.826(10) . ?
C9 H9A 0.9800 . ?
C9 H9B 0.9800 . ?
C9 H9C 0.9800 . ?
P3 C7 1.841(10) . ?
C7 C8 1.512(10) . ?
C7 H7A 0.9900 . ?
C7 H7B 0.9900 . ?
C8 P4 1.858(7) . ?
C8 H8A 0.9900 . ?
C8 H8B 0.9900 . ?
P4 C12 1.793(5) . ?
P4 C11 1.830(8) . ?
C11 H11A 0.9800 . ?
C11 H11B 0.9800 . ?
C11 H11C 0.9800 . ?
C12 H12A 0.9800 . ?
C12 H12B 0.9800 . ?
C12 H12C 0.9800 . ?
Se3 Mo3 2.3835(11) . ?
Mo3 Se3 2.384(10) 3_557 ?
Mo3 P6 2.439(9) 3_557 ?
Mo3 P6 2.439(5) . ?
Mo3 P5 2.475(10) 3_557 ?
Mo3 P5 2.476(5) . ?
C16 P5 1.806(8) . ?
C16 H16A 0.9800 . ?
C16 H16B 0.9800 . ?
C16 H16C 0.9800 . ?
C15 P5 1.823(7) . ?
C15 H15A 0.9800 . ?
C15 H15B 0.9800 . ?
C15 H15C 0.9800 . ?
P5 C13 1.854(9) . ?
C13 C14 1.509(9) . ?
C13 H13A 0.9900 . ?
C13 H13B 0.9900 . ?
C14 P6 1.861(7) . ?
C14 H14A 0.9900 . ?
C14 H14B 0.9900 . ?
P6 C18 1.832(7) . ?
P6 C17 1.840(8) . ?
C17 H17A 0.9800 . ?
C17 H17B 0.9800 . ?
C17 H17C 0.9800 . ?
C18 H18A 0.9800 . ?
C18 H18B 0.9800 . ?
C18 H18C 0.9800 . ?
